data_4115716
loop_
_publ_author_name
'Mats Tilset'
'Irene Fjeldahl'
'Jean-Ren\'e Hamon'
'Paul Hamon'
'Lo\"ic Toupet'
'Jean-Yves Saillard'
'Karine Costuas'
'Anthony Haynes'

_publ_contact_author
;
Toupet Loic
G.M.C.M.-UMR6626
Universite de Rennes
Campus de Beaulieu
35042 RENNES cedex , FRANCE
;
_publ_contact_author_email loic.toupet@univ-rennes1.fr
_publ_contact_author_fax '(33) 2 99 28 67 17'
_publ_contact_author_phone '(33) 2 99 28 60 65'
_publ_section_title
;
 Theoretical, Thermodynamic, Spectroscopic, and Structural Studies of the
 Consequences of One-Electron Oxidation on the Fe-X Bonds in 17- and
 18-Electron Cp*Fe(dppe)X Complexes (X = F, Cl, Br, I, H, CH3)
;
_journal_name_full 'Journal of the American Chemical Society'
_journal_page_first 9984
_journal_page_last 10000
_journal_paper_doi 10.1021/ja0106927
_journal_volume 123
_journal_year 2001
_chemical_formula_sum 'C36 H39 F7 Fe P3'
_chemical_formula_weight 753.43
_chemical_name_systematic
;
 ?
;
_space_group_IT_number 14
_symmetry_cell_setting monoclinic
_symmetry_space_group_name_Hall '-P 2yn'
_symmetry_space_group_name_H-M 'P 1 21/n 1'
_atom_sites_solution_hydrogens geom
_atom_sites_solution_primary direct
_atom_sites_solution_secondary difmap
_audit_creation_method SHELXL-97
_cell_angle_alpha 90.00
_cell_angle_beta 90.86(3)
_cell_angle_gamma 90.00
_cell_formula_units_Z 4
_cell_length_a 14.253(8)
_cell_length_b 15.252(2)
_cell_length_c 15.873(4)
_cell_measurement_temperature 293(2)
_cell_volume 3450(2)
_computing_structure_refinement 'SHELXL-97 (Sheldrick, 1997)'
_computing_structure_solution 'SHELXS-97 (Sheldrick, 1990)'
_diffrn_ambient_temperature 293(2)
_diffrn_measured_fraction_theta_full 1.000
_diffrn_measured_fraction_theta_max 1.000
_diffrn_radiation_monochromator graphite
_diffrn_radiation_source 'fine-focus sealed tube'
_diffrn_radiation_type MoK\a
_diffrn_radiation_wavelength 0.71069
_diffrn_reflns_av_R_equivalents 0.0247
_diffrn_reflns_av_sigmaI/netI 0.0755
_diffrn_reflns_limit_h_max 16
_diffrn_reflns_limit_h_min 0
_diffrn_reflns_limit_k_max 18
_diffrn_reflns_limit_k_min 0
_diffrn_reflns_limit_l_max 18
_diffrn_reflns_limit_l_min -18
_diffrn_reflns_number 6297
_diffrn_reflns_theta_full 24.98
_diffrn_reflns_theta_max 24.98
_diffrn_reflns_theta_min 1.85
_exptl_absorpt_coefficient_mu 0.640
_exptl_crystal_colour black
_exptl_crystal_density_diffrn 1.450
_exptl_crystal_description block
_exptl_crystal_F_000 1556
_exptl_crystal_size_max 0.35
_exptl_crystal_size_mid 0.35
_exptl_crystal_size_min 0.20
_refine_diff_density_max 0.568
_refine_diff_density_min -0.417
_refine_diff_density_rms 0.068
_refine_ls_extinction_coef 0.0013(3)
_refine_ls_extinction_expression Fc^*^=kFc[1+0.001xFc^2^\l^3^/sin(2\q)]^-1/4^
_refine_ls_extinction_method SHELXL
_refine_ls_goodness_of_fit_ref 1.030
_refine_ls_hydrogen_treatment mixed
_refine_ls_matrix_type full
_refine_ls_number_parameters 425
_refine_ls_number_reflns 6040
_refine_ls_number_restraints 0
_refine_ls_restrained_S_all 1.030
_refine_ls_R_factor_all 0.1329
_refine_ls_R_factor_gt 0.0476
_refine_ls_shift/su_max 0.002
_refine_ls_shift/su_mean 0.000
_refine_ls_structure_factor_coef Fsqd
_refine_ls_weighting_details 'calc w=1/[\s^2^(Fo^2^)+(0.0845P)^2^+1.2816P] where P=(Fo^2^+2Fc^2^)/3'
_refine_ls_weighting_scheme calc
_refine_ls_wR_factor_gt 0.1284
_refine_ls_wR_factor_ref 0.1540
_reflns_number_gt 3424
_reflns_number_total 6040
_reflns_threshold_expression >2sigma(I)
_cod_data_source_file ja0106927_1.cif
_cod_data_source_block compound1
_cod_database_code 4115716

loop_
_symmetry_equiv_pos_as_xyz
'x, y, z'
'-x+1/2, y+1/2, -z+1/2'
'-x, -y, -z'
'x-1/2, -y-1/2, z-1/2'

loop_
_atom_site_label
_atom_site_type_symbol
_atom_site_fract_x
_atom_site_fract_y
_atom_site_fract_z
_atom_site_U_iso_or_equiv
_atom_site_adp_type
_atom_site_occupancy
_atom_site_symmetry_multiplicity
_atom_site_calc_flag
_atom_site_refinement_flags
Fe1 Fe 0.93292(4) 0.28069(4) 0.41382(4) 0.03511(19) Uani 1 1 d .
P1 P 0.78795(7) 0.22852(7) 0.45245(7) 0.0392(3) Uani 1 1 d .
P2 P 0.86664(8) 0.28495(7) 0.28158(7) 0.0384(3) Uani 1 1 d .
P3 P 0.40852(10) 0.28969(10) 0.33924(9) 0.0631(4) Uani 1 1 d .
F1 F 0.88503(17) 0.39333(15) 0.42365(15) 0.0481(6) Uani 1 1 d .
F2 F 0.5041(3) 0.2997(5) 0.2978(3) 0.177(3) Uani 1 1 d .
F3 F 0.3850(5) 0.2113(3) 0.2823(3) 0.177(3) Uani 1 1 d .
F4 F 0.3135(3) 0.2739(4) 0.3840(3) 0.159(2) Uani 1 1 d .
F5 F 0.4285(4) 0.3673(3) 0.3995(3) 0.1410(19) Uani 1 1 d .
F6 F 0.4563(3) 0.2278(3) 0.4075(3) 0.1150(14) Uani 1 1 d .
F7 F 0.3632(4) 0.3488(3) 0.2716(3) 0.152(2) Uani 1 1 d .
C1 C 1.0476(3) 0.3100(3) 0.4984(3) 0.0513(12) Uani 1 1 d .
C2 C 1.0194(3) 0.2219(3) 0.5089(3) 0.0494(11) Uani 1 1 d .
C3 C 1.0316(3) 0.1773(3) 0.4297(3) 0.0432(11) Uani 1 1 d .
C4 C 1.0688(3) 0.2390(3) 0.3723(3) 0.0398(10) Uani 1 1 d .
C5 C 1.0773(3) 0.3211(3) 0.4133(3) 0.0445(11) Uani 1 1 d .
C6 C 1.0457(4) 0.3797(4) 0.5634(4) 0.0818(19) Uani 1 1 d .
H6A H 1.0679 0.4337 0.5397 0.098 Uiso 1 1 calc R
H6B H 1.0854 0.3632 0.6101 0.098 Uiso 1 1 calc R
H6C H 0.9826 0.3874 0.5824 0.098 Uiso 1 1 calc R
C7 C 0.9979(4) 0.1771(5) 0.5901(4) 0.0828(19) Uani 1 1 d .
H7A H 0.9814 0.1171 0.5792 0.099 Uiso 1 1 calc R
H7B H 0.9465 0.2062 0.6166 0.099 Uiso 1 1 calc R
H7C H 1.0521 0.1791 0.6267 0.099 Uiso 1 1 calc R
C8 C 1.0240(4) 0.0809(3) 0.4183(4) 0.0634(15) Uani 1 1 d .
H8A H 0.9962 0.0553 0.4672 0.076 Uiso 1 1 calc R
H8B H 1.0855 0.0566 0.4107 0.076 Uiso 1 1 calc R
H8C H 0.9856 0.0684 0.3696 0.076 Uiso 1 1 calc R
C9 C 1.1060(3) 0.2200(4) 0.2861(3) 0.0608(14) Uani 1 1 d .
H9A H 1.0925 0.1602 0.2714 0.073 Uiso 1 1 calc R
H9B H 1.1726 0.2292 0.2861 0.073 Uiso 1 1 calc R
H9C H 1.0765 0.2584 0.2457 0.073 Uiso 1 1 calc R
C10 C 1.1123(4) 0.4040(3) 0.3757(4) 0.0689(15) Uani 1 1 d .
H10A H 1.1103 0.4500 0.4169 0.083 Uiso 1 1 calc R
H10B H 1.0734 0.4196 0.3281 0.083 Uiso 1 1 calc R
H10C H 1.1757 0.3959 0.3577 0.083 Uiso 1 1 calc R
C11 C 0.7106(3) 0.2310(3) 0.3586(3) 0.0476(11) Uani 1 1 d .
H11A H 0.7141 0.1757 0.3287 0.057 Uiso 1 1 calc R
H11B H 0.6461 0.2403 0.3751 0.057 Uiso 1 1 calc R
C12 C 0.7428(3) 0.3060(3) 0.3017(3) 0.0500(12) Uani 1 1 d .
H12A H 0.7351 0.3621 0.3297 0.060 Uiso 1 1 calc R
H12B H 0.7068 0.3066 0.2494 0.060 Uiso 1 1 calc R
C13 C 0.7677(3) 0.1209(3) 0.4983(3) 0.0469(11) Uani 1 1 d .
C14 C 0.7578(4) 0.0469(3) 0.4480(4) 0.0689(15) Uani 1 1 d .
H14 H 0.7630 0.0521 0.3899 0.083 Uiso 1 1 calc R
C15 C 0.7401(4) -0.0345(4) 0.4829(5) 0.088(2) Uani 1 1 d .
H15 H 0.7329 -0.0836 0.4486 0.106 Uiso 1 1 calc R
C16 C 0.7334(4) -0.0418(5) 0.5685(6) 0.095(2) Uani 1 1 d .
H16 H 0.7204 -0.0961 0.5923 0.115 Uiso 1 1 calc R
C17 C 0.7456(4) 0.0292(5) 0.6193(5) 0.086(2) Uani 1 1 d .
H17 H 0.7437 0.0226 0.6775 0.103 Uiso 1 1 calc R
C18 C 0.7607(4) 0.1107(4) 0.5850(4) 0.0657(15) Uani 1 1 d .
H18 H 0.7663 0.1593 0.6200 0.079 Uiso 1 1 calc R
C19 C 0.7340(3) 0.3048(3) 0.5252(3) 0.0443(11) Uani 1 1 d .
C20 C 0.7880(4) 0.3441(4) 0.5879(3) 0.0704(16) Uani 1 1 d .
H20 H 0.8511 0.3293 0.5939 0.084 Uiso 1 1 calc R
C21 C 0.7494(5) 0.4045(4) 0.6413(4) 0.086(2) Uani 1 1 d .
H21 H 0.7862 0.4294 0.6839 0.103 Uiso 1 1 calc R
C22 C 0.6578(6) 0.4283(4) 0.6325(4) 0.087(2) Uani 1 1 d .
H22 H 0.6329 0.4708 0.6678 0.105 Uiso 1 1 calc R
C23 C 0.6030(5) 0.3907(5) 0.5729(4) 0.089(2) Uani 1 1 d .
H23 H 0.5403 0.4070 0.5673 0.107 Uiso 1 1 calc R
C24 C 0.6402(4) 0.3272(4) 0.5194(3) 0.0724(16) Uani 1 1 d .
H24 H 0.6016 0.2999 0.4796 0.087 Uiso 1 1 calc R
C25 C 0.9104(3) 0.3754(3) 0.2189(3) 0.0462(11) Uani 1 1 d .
C26 C 0.9653(3) 0.3603(4) 0.1476(3) 0.0562(13) Uani 1 1 d .
H26 H 0.9753 0.3035 0.1286 0.067 Uiso 1 1 calc R
C27 C 1.0042(4) 0.4303(4) 0.1062(4) 0.0690(16) Uani 1 1 d .
H27 H 1.0400 0.4205 0.0586 0.083 Uiso 1 1 calc R
C28 C 0.9910(4) 0.5136(4) 0.1339(4) 0.0729(17) Uani 1 1 d .
H28 H 1.0184 0.5600 0.1052 0.087 Uiso 1 1 calc R
C29 C 0.9382(4) 0.5303(4) 0.2033(4) 0.0662(15) Uani 1 1 d .
H29 H 0.9298 0.5876 0.2218 0.079 Uiso 1 1 calc R
C30 C 0.8971(4) 0.4610(3) 0.2459(3) 0.0558(13) Uani 1 1 d .
H30 H 0.8605 0.4719 0.2928 0.067 Uiso 1 1 calc R
C31 C 0.8584(3) 0.1913(3) 0.2107(3) 0.0458(11) Uani 1 1 d .
C32 C 0.8852(4) 0.1093(3) 0.2371(3) 0.0558(13) Uani 1 1 d .
H32 H 0.9110 0.1023 0.2909 0.067 Uiso 1 1 calc R
C33 C 0.8749(4) 0.0374(4) 0.1859(4) 0.0763(17) Uani 1 1 d .
H33 H 0.8949 -0.0174 0.2046 0.092 Uiso 1 1 calc R
C34 C 0.8349(5) 0.0463(5) 0.1070(4) 0.089(2) Uani 1 1 d .
H34 H 0.8261 -0.0024 0.0725 0.107 Uiso 1 1 calc R
C35 C 0.8081(5) 0.1276(5) 0.0799(4) 0.085(2) Uani 1 1 d .
H35 H 0.7823 0.1342 0.0261 0.103 Uiso 1 1 calc R
C36 C 0.8187(4) 0.1995(4) 0.1305(3) 0.0639(15) Uani 1 1 d .
H36 H 0.7992 0.2542 0.1112 0.077 Uiso 1 1 calc R

loop_
_atom_site_aniso_label
_atom_site_aniso_U_11
_atom_site_aniso_U_22
_atom_site_aniso_U_33
_atom_site_aniso_U_23
_atom_site_aniso_U_13
_atom_site_aniso_U_12
Fe1 0.0314(3) 0.0376(3) 0.0363(3) -0.0011(3) 0.0007(2) 0.0005(3)
P1 0.0330(6) 0.0432(7) 0.0414(6) 0.0004(5) 0.0016(5) -0.0017(5)
P2 0.0401(6) 0.0378(6) 0.0371(6) 0.0011(5) -0.0017(5) 0.0018(5)
P3 0.0565(8) 0.0717(10) 0.0609(9) -0.0095(8) -0.0092(7) 0.0120(8)
F1 0.0505(15) 0.0417(14) 0.0523(15) -0.0029(12) 0.0047(12) 0.0034(12)
F2 0.071(3) 0.342(8) 0.119(4) 0.059(4) 0.019(3) 0.024(4)
F3 0.234(7) 0.146(5) 0.148(4) -0.081(4) -0.063(4) 0.018(4)
F4 0.083(3) 0.266(7) 0.129(4) -0.015(4) 0.013(3) -0.007(4)
F5 0.236(6) 0.077(3) 0.109(3) -0.024(2) -0.020(4) -0.006(3)
F6 0.139(4) 0.097(3) 0.108(3) 0.017(2) -0.037(3) 0.015(3)
F7 0.178(5) 0.163(4) 0.114(3) 0.032(3) -0.047(3) 0.067(4)
C1 0.035(2) 0.068(3) 0.051(3) -0.019(2) -0.007(2) 0.000(2)
C2 0.037(2) 0.069(3) 0.041(2) 0.006(2) -0.0061(19) -0.001(2)
C3 0.036(2) 0.045(3) 0.048(3) 0.005(2) -0.003(2) 0.008(2)
C4 0.028(2) 0.049(3) 0.042(2) -0.002(2) 0.0002(18) 0.0040(19)
C5 0.033(2) 0.042(3) 0.059(3) 0.000(2) -0.002(2) 0.001(2)
C6 0.060(4) 0.107(5) 0.078(4) -0.047(4) -0.004(3) -0.005(3)
C7 0.072(4) 0.117(5) 0.060(3) 0.029(4) -0.005(3) 0.007(4)
C8 0.057(3) 0.047(3) 0.085(4) 0.018(3) -0.016(3) 0.008(3)
C9 0.047(3) 0.082(4) 0.054(3) -0.009(3) 0.013(2) 0.009(3)
C10 0.049(3) 0.058(3) 0.100(4) 0.001(3) 0.007(3) -0.010(3)
C11 0.032(2) 0.059(3) 0.052(3) 0.000(2) -0.002(2) -0.004(2)
C12 0.046(3) 0.057(3) 0.047(3) -0.002(2) -0.007(2) 0.011(2)
C13 0.039(2) 0.046(3) 0.056(3) 0.007(2) 0.001(2) -0.002(2)
C14 0.061(3) 0.051(3) 0.094(4) 0.004(3) -0.016(3) -0.003(3)
C15 0.072(4) 0.048(3) 0.144(7) 0.006(4) -0.037(4) -0.012(3)
C16 0.056(4) 0.069(5) 0.161(8) 0.056(5) -0.014(4) -0.006(3)
C17 0.070(4) 0.082(5) 0.106(5) 0.044(4) 0.014(4) 0.002(4)
C18 0.057(3) 0.063(3) 0.077(4) 0.018(3) 0.010(3) 0.003(3)
C19 0.045(3) 0.046(3) 0.042(3) 0.003(2) 0.010(2) -0.001(2)
C20 0.062(4) 0.083(4) 0.067(4) -0.021(3) 0.022(3) -0.016(3)
C21 0.107(5) 0.083(5) 0.068(4) -0.029(3) 0.044(4) -0.036(4)
C22 0.137(7) 0.055(4) 0.071(4) 0.013(3) 0.059(5) 0.026(4)
C23 0.085(5) 0.118(6) 0.065(4) 0.010(4) 0.022(4) 0.054(4)
C24 0.060(3) 0.100(5) 0.058(3) 0.002(3) 0.005(3) 0.026(3)
C25 0.045(3) 0.047(3) 0.046(3) 0.011(2) -0.009(2) -0.001(2)
C26 0.054(3) 0.064(3) 0.050(3) 0.011(3) 0.001(2) -0.001(3)
C27 0.057(3) 0.085(4) 0.065(4) 0.021(3) 0.006(3) -0.015(3)
C28 0.069(4) 0.070(4) 0.079(4) 0.026(3) -0.009(3) -0.018(3)
C29 0.076(4) 0.047(3) 0.075(4) 0.015(3) -0.024(3) -0.006(3)
C30 0.065(3) 0.049(3) 0.053(3) 0.011(2) -0.007(3) -0.001(3)
C31 0.044(3) 0.053(3) 0.040(3) -0.006(2) 0.002(2) -0.013(2)
C32 0.059(3) 0.046(3) 0.062(3) -0.007(3) 0.005(3) -0.006(2)
C33 0.080(4) 0.050(3) 0.099(5) -0.014(3) 0.014(4) -0.010(3)
C34 0.102(5) 0.085(5) 0.082(5) -0.037(4) 0.029(4) -0.040(4)
C35 0.091(5) 0.115(6) 0.050(3) -0.015(4) 0.010(3) -0.050(4)
C36 0.074(4) 0.074(4) 0.044(3) -0.003(3) -0.008(3) -0.015(3)

loop_
_atom_type_symbol
_atom_type_description
_atom_type_scat_dispersion_real
_atom_type_scat_dispersion_imag
_atom_type_scat_source
C C 0.0033 0.0016 'International Tables Vol C Tables 4.2.6.8 and 6.1.1.4'
H H 0.0000 0.0000 'International Tables Vol C Tables 4.2.6.8 and 6.1.1.4'
F F 0.0171 0.0103 'International Tables Vol C Tables 4.2.6.8 and 6.1.1.4'
P P 0.1023 0.0942 'International Tables Vol C Tables 4.2.6.8 and 6.1.1.4'
Fe Fe 0.3463 0.8444 'International Tables Vol C Tables 4.2.6.8 and 6.1.1.4'

loop_
_geom_angle_atom_site_label_1
_geom_angle_atom_site_label_2
_geom_angle_atom_site_label_3
_geom_angle
F1 Fe1 C3 156.95(15)
F1 Fe1 C2 122.64(16)
C3 Fe1 C2 39.58(17)
F1 Fe1 C1 91.86(15)
C3 Fe1 C1 65.39(18)
C2 Fe1 C1 38.56(19)
F1 Fe1 C5 95.04(15)
C3 Fe1 C5 65.25(17)
C2 Fe1 C5 65.15(18)
C1 Fe1 C5 38.93(17)
F1 Fe1 C4 129.28(14)
C3 Fe1 C4 38.74(16)
C2 Fe1 C4 65.09(17)
C1 Fe1 C4 64.68(17)
C5 Fe1 C4 38.46(16)
F1 Fe1 P2 84.47(8)
C3 Fe1 P2 113.16(13)
C2 Fe1 P2 152.50(14)
C1 Fe1 P2 150.14(14)
C5 Fe1 P2 111.75(13)
C4 Fe1 P2 95.08(12)
F1 Fe1 P1 87.99(9)
C3 Fe1 P1 107.85(13)
C2 Fe1 P1 100.23(13)
C1 Fe1 P1 125.62(14)
C5 Fe1 P1 164.21(13)
C4 Fe1 P1 142.57(12)
P2 Fe1 P1 83.94(5)
C19 P1 C13 104.6(2)
C19 P1 C11 104.3(2)
C13 P1 C11 104.2(2)
C19 P1 Fe1 109.73(15)
C13 P1 Fe1 124.44(15)
C11 P1 Fe1 107.82(15)
C25 P2 C31 106.1(2)
C25 P2 C12 107.6(2)
C31 P2 C12 101.1(2)
C25 P2 Fe1 112.51(15)
C31 P2 Fe1 124.47(16)
C12 P2 Fe1 103.34(16)
F2 P3 F3 90.7(4)
F2 P3 F7 90.5(3)
F3 P3 F7 87.7(3)
F2 P3 F5 91.9(3)
F3 P3 F5 177.3(3)
F7 P3 F5 93.2(3)
F2 P3 F4 176.3(4)
F3 P3 F4 88.0(3)
F7 P3 F4 92.8(3)
F5 P3 F4 89.4(3)
F2 P3 F6 88.7(3)
F3 P3 F6 91.5(3)
F7 P3 F6 178.9(3)
F5 P3 F6 87.7(2)
F4 P3 F6 87.9(3)
C2 C1 C5 108.2(4)
C2 C1 C6 126.3(5)
C5 C1 C6 125.4(5)
C2 C1 Fe1 70.1(3)
C5 C1 Fe1 70.6(2)
C6 C1 Fe1 124.2(3)
C1 C2 C3 107.9(4)
C1 C2 C7 126.8(5)
C3 C2 C7 124.4(5)
C1 C2 Fe1 71.3(3)
C3 C2 Fe1 70.0(2)
C7 C2 Fe1 132.8(4)
C4 C3 C2 107.3(4)
C4 C3 C8 127.3(4)
C2 C3 C8 124.3(4)
C4 C3 Fe1 71.6(2)
C2 C3 Fe1 70.4(2)
C8 C3 Fe1 132.3(3)
C5 C4 C3 108.8(4)
C5 C4 C9 124.1(4)
C3 C4 C9 126.6(4)
C5 C4 Fe1 70.7(2)
C3 C4 Fe1 69.7(2)
C9 C4 Fe1 131.9(3)
C4 C5 C1 107.7(4)
C4 C5 C10 126.4(4)
C1 C5 C10 125.9(5)
C4 C5 Fe1 70.9(2)
C1 C5 Fe1 70.5(2)
C10 C5 Fe1 124.9(3)
C1 C6 H6A 109.5
C1 C6 H6B 109.5
H6A C6 H6B 109.5
C1 C6 H6C 109.5
H6A C6 H6C 109.5
H6B C6 H6C 109.5
C2 C7 H7A 109.5
C2 C7 H7B 109.5
H7A C7 H7B 109.5
C2 C7 H7C 109.5
H7A C7 H7C 109.5
H7B C7 H7C 109.5
C3 C8 H8A 109.5
C3 C8 H8B 109.5
H8A C8 H8B 109.5
C3 C8 H8C 109.5
H8A C8 H8C 109.5
H8B C8 H8C 109.5
C4 C9 H9A 109.5
C4 C9 H9B 109.5
H9A C9 H9B 109.5
C4 C9 H9C 109.5
H9A C9 H9C 109.5
H9B C9 H9C 109.5
C5 C10 H10A 109.5
C5 C10 H10B 109.5
H10A C10 H10B 109.5
C5 C10 H10C 109.5
H10A C10 H10C 109.5
H10B C10 H10C 109.5
C12 C11 P1 108.1(3)
C12 C11 H11A 110.1
P1 C11 H11A 110.1
C12 C11 H11B 110.1
P1 C11 H11B 110.1
H11A C11 H11B 108.4
C11 C12 P2 105.7(3)
C11 C12 H12A 110.6
P2 C12 H12A 110.6
C11 C12 H12B 110.6
P2 C12 H12B 110.6
H12A C12 H12B 108.7
C18 C13 C14 118.0(5)
C18 C13 P1 120.7(4)
C14 C13 P1 121.3(4)
C15 C14 C13 121.1(6)
C15 C14 H14 119.5
C13 C14 H14 119.5
C16 C15 C14 119.1(7)
C16 C15 H15 120.4
C14 C15 H15 120.4
C17 C16 C15 120.9(6)
C17 C16 H16 119.5
C15 C16 H16 119.5
C16 C17 C18 120.3(7)
C16 C17 H17 119.8
C18 C17 H17 119.8
C17 C18 C13 120.4(6)
C17 C18 H18 119.8
C13 C18 H18 119.8
C24 C19 C20 117.9(5)
C24 C19 P1 122.2(4)
C20 C19 P1 119.8(4)
C21 C20 C19 120.6(6)
C21 C20 H20 119.7
C19 C20 H20 119.7
C22 C21 C20 120.6(6)
C22 C21 H21 119.7
C20 C21 H21 119.7
C23 C22 C21 120.3(6)
C23 C22 H22 119.8
C21 C22 H22 119.8
C22 C23 C24 120.0(6)
C22 C23 H23 120.0
C24 C23 H23 120.0
C19 C24 C23 120.4(6)
C19 C24 H24 119.8
C23 C24 H24 119.8
C30 C25 C26 118.9(4)
C30 C25 P2 119.7(4)
C26 C25 P2 121.1(4)
C27 C26 C25 119.5(5)
C27 C26 H26 120.3
C25 C26 H26 120.3
C28 C27 C26 120.8(6)
C28 C27 H27 119.6
C26 C27 H27 119.6
C27 C28 C29 121.1(5)
C27 C28 H28 119.5
C29 C28 H28 119.5
C28 C29 C30 119.4(5)
C28 C29 H29 120.3
C30 C29 H29 120.3
C25 C30 C29 120.3(5)
C25 C30 H30 119.8
C29 C30 H30 119.8
C32 C31 C36 118.1(5)
C32 C31 P2 120.7(4)
C36 C31 P2 121.1(4)
C33 C32 C31 121.3(5)
C33 C32 H32 119.3
C31 C32 H32 119.3
C32 C33 C34 120.0(6)
C32 C33 H33 120.0
C34 C33 H33 120.0
C35 C34 C33 119.1(6)
C35 C34 H34 120.4
C33 C34 H34 120.4
C34 C35 C36 121.1(6)
C34 C35 H35 119.5
C36 C35 H35 119.5
C35 C36 C31 120.3(6)
C35 C36 H36 119.8
C31 C36 H36 119.8

loop_
_geom_bond_atom_site_label_1
_geom_bond_atom_site_label_2
_geom_bond_distance
Fe1 F1 1.856(2)
Fe1 C3 2.125(4)
Fe1 C2 2.131(4)
Fe1 C1 2.146(4)
Fe1 C5 2.148(4)
Fe1 C4 2.150(4)
Fe1 P2 2.2899(14)
Fe1 P1 2.3058(16)
P1 C19 1.819(4)
P1 C13 1.821(5)
P1 C11 1.841(4)
P2 C25 1.817(5)
P2 C31 1.821(5)
P2 C12 1.827(5)
P3 F2 1.529(4)
P3 F3 1.533(5)
P3 F7 1.536(4)
P3 F5 1.545(4)
P3 F4 1.558(5)
P3 F6 1.583(4)
C1 C2 1.412(7)
C1 C5 1.431(6)
C1 C6 1.482(6)
C2 C3 1.441(6)
C2 C7 1.496(7)
C3 C4 1.418(6)
C3 C8 1.486(6)
C4 C5 1.416(6)
C4 C9 1.504(6)
C5 C10 1.487(6)
C6 H6A 0.9600
C6 H6B 0.9600
C6 H6C 0.9600
C7 H7A 0.9600
C7 H7B 0.9600
C7 H7C 0.9600
C8 H8A 0.9600
C8 H8B 0.9600
C8 H8C 0.9600
C9 H9A 0.9600
C9 H9B 0.9600
C9 H9C 0.9600
C10 H10A 0.9600
C10 H10B 0.9600
C10 H10C 0.9600
C11 C12 1.532(6)
C11 H11A 0.9700
C11 H11B 0.9700
C12 H12A 0.9700
C12 H12B 0.9700
C13 C18 1.390(7)
C13 C14 1.389(7)
C14 C15 1.384(8)
C14 H14 0.9300
C15 C16 1.369(10)
C15 H15 0.9300
C16 C17 1.359(10)
C16 H16 0.9300
C17 C18 1.375(7)
C17 H17 0.9300
C18 H18 0.9300
C19 C24 1.381(7)
C19 C20 1.385(7)
C20 C21 1.373(8)
C20 H20 0.9300
C21 C22 1.360(9)
C21 H21 0.9300
C22 C23 1.346(9)
C22 H22 0.9300
C23 C24 1.398(8)
C23 H23 0.9300
C24 H24 0.9300
C25 C30 1.387(6)
C25 C26 1.404(6)
C26 C27 1.376(7)
C26 H26 0.9300
C27 C28 1.358(8)
C27 H27 0.9300
C28 C29 1.368(8)
C28 H28 0.9300
C29 C30 1.391(7)
C29 H29 0.9300
C30 H30 0.9300
C31 C32 1.371(6)
C31 C36 1.391(7)
C32 C33 1.372(7)
C32 H32 0.9300
C33 C34 1.375(9)
C33 H33 0.9300
C34 C35 1.365(9)
C34 H34 0.9300
C35 C36 1.365(8)
C35 H35 0.9300
C36 H36 0.9300

loop_
_geom_torsion_atom_site_label_1
_geom_torsion_atom_site_label_2
_geom_torsion_atom_site_label_3
_geom_torsion_atom_site_label_4
_geom_torsion
F1 Fe1 P1 C19 -32.51(18)
C3 Fe1 P1 C19 130.4(2)
C2 Fe1 P1 C19 90.3(2)
C1 Fe1 P1 C19 58.3(2)
C5 Fe1 P1 C19 69.0(5)
C4 Fe1 P1 C19 152.4(2)
P2 Fe1 P1 C19 -117.16(16)
F1 Fe1 P1 C13 -157.3(2)
C3 Fe1 P1 C13 5.7(2)
C2 Fe1 P1 C13 -34.5(2)
C1 Fe1 P1 C13 -66.4(3)
C5 Fe1 P1 C13 -55.8(5)
C4 Fe1 P1 C13 27.6(3)
P2 Fe1 P1 C13 118.1(2)
F1 Fe1 P1 C11 80.50(18)
C3 Fe1 P1 C11 -116.6(2)
C2 Fe1 P1 C11 -156.7(2)
C1 Fe1 P1 C11 171.3(2)
C5 Fe1 P1 C11 -178.0(5)
C4 Fe1 P1 C11 -94.6(3)
P2 Fe1 P1 C11 -4.15(17)
F1 Fe1 P2 C25 57.78(19)
C3 Fe1 P2 C25 -106.8(2)
C2 Fe1 P2 C25 -113.1(3)
C1 Fe1 P2 C25 -26.3(3)
C5 Fe1 P2 C25 -35.5(2)
C4 Fe1 P2 C25 -71.3(2)
P1 Fe1 P2 C25 146.34(17)
F1 Fe1 P2 C31 -171.78(19)
C3 Fe1 P2 C31 23.6(2)
C2 Fe1 P2 C31 17.3(3)
C1 Fe1 P2 C31 104.1(3)
C5 Fe1 P2 C31 95.0(2)
C4 Fe1 P2 C31 59.2(2)
P1 Fe1 P2 C31 -83.22(18)
F1 Fe1 P2 C12 -58.02(18)
C3 Fe1 P2 C12 137.4(2)
C2 Fe1 P2 C12 131.1(3)
C1 Fe1 P2 C12 -142.1(3)
C5 Fe1 P2 C12 -151.3(2)
C4 Fe1 P2 C12 172.93(19)
P1 Fe1 P2 C12 30.54(17)
F1 Fe1 C1 C2 145.6(3)
C3 Fe1 C1 C2 -38.2(3)
C5 Fe1 C1 C2 -118.7(4)
C4 Fe1 C1 C2 -81.1(3)
P2 Fe1 C1 C2 -132.3(3)
P1 Fe1 C1 C2 56.7(3)
F1 Fe1 C1 C5 -95.7(3)
C3 Fe1 C1 C5 80.5(3)
C2 Fe1 C1 C5 118.7(4)
C4 Fe1 C1 C5 37.5(3)
P2 Fe1 C1 C5 -13.6(4)
P1 Fe1 C1 C5 175.4(2)
F1 Fe1 C1 C6 24.5(5)
C3 Fe1 C1 C6 -159.3(5)
C2 Fe1 C1 C6 -121.1(6)
C5 Fe1 C1 C6 120.2(6)
C4 Fe1 C1 C6 157.8(5)
P2 Fe1 C1 C6 106.6(5)
P1 Fe1 C1 C6 -64.3(5)
C5 C1 C2 C3 0.1(5)
C6 C1 C2 C3 179.2(4)
Fe1 C1 C2 C3 60.7(3)
C5 C1 C2 C7 169.4(5)
C6 C1 C2 C7 -11.5(8)
Fe1 C1 C2 C7 -130.0(5)
C5 C1 C2 Fe1 -60.6(3)
C6 C1 C2 Fe1 118.5(5)
F1 Fe1 C2 C1 -42.1(3)
C3 Fe1 C2 C1 118.0(4)
C5 Fe1 C2 C1 37.4(3)
C4 Fe1 C2 C1 80.0(3)
P2 Fe1 C2 C1 127.1(3)
P1 Fe1 C2 C1 -136.3(2)
F1 Fe1 C2 C3 -160.1(2)
C1 Fe1 C2 C3 -118.0(4)
C5 Fe1 C2 C3 -80.6(3)
C4 Fe1 C2 C3 -38.0(2)
P2 Fe1 C2 C3 9.1(4)
P1 Fe1 C2 C3 105.7(2)
F1 Fe1 C2 C7 81.1(6)
C3 Fe1 C2 C7 -118.8(6)
C1 Fe1 C2 C7 123.2(7)
C5 Fe1 C2 C7 160.6(6)
C4 Fe1 C2 C7 -156.8(6)
P2 Fe1 C2 C7 -109.7(5)
P1 Fe1 C2 C7 -13.1(6)
C1 C2 C3 C4 0.9(5)
C7 C2 C3 C4 -168.7(4)
Fe1 C2 C3 C4 62.5(3)
C1 C2 C3 C8 170.0(4)
C7 C2 C3 C8 0.3(7)
Fe1 C2 C3 C8 -128.5(4)
C1 C2 C3 Fe1 -61.5(3)
C7 C2 C3 Fe1 128.8(5)
F1 Fe1 C3 C4 -69.8(5)
C2 Fe1 C3 C4 -116.8(4)
C1 Fe1 C3 C4 -79.6(3)
C5 Fe1 C3 C4 -36.6(2)
P2 Fe1 C3 C4 67.7(3)
P1 Fe1 C3 C4 158.7(2)
F1 Fe1 C3 C2 47.1(5)
C1 Fe1 C3 C2 37.3(3)
C5 Fe1 C3 C2 80.3(3)
C4 Fe1 C3 C2 116.8(4)
P2 Fe1 C3 C2 -175.4(2)
P1 Fe1 C3 C2 -84.4(3)
F1 Fe1 C3 C8 166.1(4)
C2 Fe1 C3 C8 119.1(6)
C1 Fe1 C3 C8 156.3(5)
C5 Fe1 C3 C8 -160.6(5)
C4 Fe1 C3 C8 -124.1(6)
P2 Fe1 C3 C8 -56.3(5)
P1 Fe1 C3 C8 34.6(5)
C2 C3 C4 C5 -1.6(5)
C8 C3 C4 C5 -170.2(4)
Fe1 C3 C4 C5 60.1(3)
C2 C3 C4 C9 170.6(4)
C8 C3 C4 C9 2.0(7)
Fe1 C3 C4 C9 -127.7(4)
C2 C3 C4 Fe1 -61.7(3)
C8 C3 C4 Fe1 129.7(5)
F1 Fe1 C4 C5 32.1(3)
C3 Fe1 C4 C5 -119.6(4)
C2 Fe1 C4 C5 -80.8(3)
C1 Fe1 C4 C5 -38.0(3)
P2 Fe1 C4 C5 119.1(2)
P1 Fe1 C4 C5 -154.2(2)
F1 Fe1 C4 C3 151.7(2)
C2 Fe1 C4 C3 38.8(3)
C1 Fe1 C4 C3 81.6(3)
C5 Fe1 C4 C3 119.6(4)
P2 Fe1 C4 C3 -121.3(2)
P1 Fe1 C4 C3 -34.7(3)
F1 Fe1 C4 C9 -86.8(5)
C3 Fe1 C4 C9 121.5(6)
C2 Fe1 C4 C9 160.3(5)
C1 Fe1 C4 C9 -156.9(5)
C5 Fe1 C4 C9 -118.9(6)
P2 Fe1 C4 C9 0.2(5)
P1 Fe1 C4 C9 86.8(5)
C3 C4 C5 C1 1.7(5)
C9 C4 C5 C1 -170.8(4)
Fe1 C4 C5 C1 61.2(3)
C3 C4 C5 C10 -179.3(4)
C9 C4 C5 C10 8.2(7)
Fe1 C4 C5 C10 -119.8(5)
C3 C4 C5 Fe1 -59.5(3)
C9 C4 C5 Fe1 128.1(4)
C2 C1 C5 C4 -1.1(5)
C6 C1 C5 C4 179.8(4)
Fe1 C1 C5 C4 -61.4(3)
C2 C1 C5 C10 179.9(4)
C6 C1 C5 C10 0.8(8)
Fe1 C1 C5 C10 119.6(5)
C2 C1 C5 Fe1 60.3(3)
C6 C1 C5 Fe1 -118.8(5)
F1 Fe1 C5 C4 -155.6(2)
C3 Fe1 C5 C4 36.8(3)
C2 Fe1 C5 C4 80.6(3)
C1 Fe1 C5 C4 117.7(4)
P2 Fe1 C5 C4 -69.6(3)
P1 Fe1 C5 C4 103.9(5)
F1 Fe1 C5 C1 86.7(3)
C3 Fe1 C5 C1 -80.8(3)
C2 Fe1 C5 C1 -37.1(3)
C4 Fe1 C5 C1 -117.7(4)
P2 Fe1 C5 C1 172.8(2)
P1 Fe1 C5 C1 -13.8(6)
F1 Fe1 C5 C10 -34.0(4)
C3 Fe1 C5 C10 158.4(5)
C2 Fe1 C5 C10 -157.8(5)
C1 Fe1 C5 C10 -120.7(5)
C4 Fe1 C5 C10 121.6(5)
P2 Fe1 C5 C10 52.0(4)
P1 Fe1 C5 C10 -134.5(4)
C19 P1 C11 C12 87.1(3)
C13 P1 C11 C12 -163.5(3)
Fe1 P1 C11 C12 -29.5(3)
P1 C11 C12 P2 55.8(4)
C25 P2 C12 C11 -176.9(3)
C31 P2 C12 C11 72.0(3)
Fe1 P2 C12 C11 -57.7(3)
C19 P1 C13 C18 -29.6(5)
C11 P1 C13 C18 -138.8(4)
Fe1 P1 C13 C18 97.4(4)
C19 P1 C13 C14 149.7(4)
C11 P1 C13 C14 40.5(4)
Fe1 P1 C13 C14 -83.4(4)
C18 C13 C14 C15 0.9(8)
P1 C13 C14 C15 -178.4(4)
C13 C14 C15 C16 -0.7(9)
C14 C15 C16 C17 -1.3(10)
C15 C16 C17 C18 3.0(10)
C16 C17 C18 C13 -2.7(9)
C14 C13 C18 C17 0.8(8)
P1 C13 C18 C17 -179.9(4)
C13 P1 C19 C24 -87.0(5)
C11 P1 C19 C24 22.2(5)
Fe1 P1 C19 C24 137.4(4)
C13 P1 C19 C20 94.6(4)
C11 P1 C19 C20 -156.3(4)
Fe1 P1 C19 C20 -41.0(4)
C24 C19 C20 C21 -1.2(8)
P1 C19 C20 C21 177.3(4)
C19 C20 C21 C22 -1.4(9)
C20 C21 C22 C23 2.1(9)
C21 C22 C23 C24 -0.3(10)
C20 C19 C24 C23 2.9(8)
P1 C19 C24 C23 -175.5(4)
C22 C23 C24 C19 -2.2(9)
C31 P2 C25 C30 159.8(4)
C12 P2 C25 C30 52.2(4)
Fe1 P2 C25 C30 -61.0(4)
C31 P2 C25 C26 -26.2(4)
C12 P2 C25 C26 -133.8(4)
Fe1 P2 C25 C26 113.0(4)
C30 C25 C26 C27 -0.2(7)
P2 C25 C26 C27 -174.2(4)
C25 C26 C27 C28 0.7(8)
C26 C27 C28 C29 -0.5(9)
C27 C28 C29 C30 -0.2(9)
C26 C25 C30 C29 -0.5(7)
P2 C25 C30 C29 173.6(4)
C28 C29 C30 C25 0.8(8)
C25 P2 C31 C32 138.8(4)
C12 P2 C31 C32 -109.0(4)
Fe1 P2 C31 C32 5.8(5)
C25 P2 C31 C36 -45.7(5)
C12 P2 C31 C36 66.5(4)
Fe1 P2 C31 C36 -178.7(3)
C36 C31 C32 C33 1.0(7)
P2 C31 C32 C33 176.6(4)
C31 C32 C33 C34 -1.5(8)
C32 C33 C34 C35 1.7(9)
C33 C34 C35 C36 -1.4(10)
C34 C35 C36 C31 0.9(9)
C32 C31 C36 C35 -0.7(8)
P2 C31 C36 C35 -176.3(4)
